data_7007704
loop_
_publ_author_name
'Kretz, Tonia'
'Bats, Jan W.'
'Losi, Serena'
'Wolf, Bernd'
'Lerner, Hans-Wolfram'
'Lang, Michael'
'Zanello, Piero'
'Wagner, Matthias'

_publ_section_title
;
 Hydroquinone-bridged dinuclear Cu(II) complexes and single-crystalline
 Cu(II) coordination polymers.
;
_journal_issue 41
_journal_name_full 'Dalton transactions (Cambridge, England : 2003)'
_journal_page_first 4914
_journal_page_last 4921
_journal_paper_doi 10.1039/b609426k
_journal_year 2006
_chemical_formula_sum 'C36 H48 Cu2 F6 N8 O12 S2'
_chemical_formula_weight 1090.02
_chemical_name_systematic
;
?
;
_space_group_IT_number 2
_symmetry_cell_setting triclinic
_symmetry_space_group_name_Hall '-P 1'
_symmetry_space_group_name_H-M 'P -1'
_atom_sites_solution_hydrogens geom
_atom_sites_solution_primary direct
_atom_sites_solution_secondary difmap
_audit_creation_method SHELXL-97
_cell_angle_alpha 63.661(14)
_cell_angle_beta 88.820(13)
_cell_angle_gamma 77.488(11)
_cell_formula_units_Z 1
_cell_length_a 8.0083(12)
_cell_length_b 12.3677(14)
_cell_length_c 13.1673(19)
_cell_measurement_reflns_used 146
_cell_measurement_temperature 155(2)
_cell_measurement_theta_max 23
_cell_measurement_theta_min 3
_cell_volume 1136.7(3)
_computing_cell_refinement 'SMART (Siemens, 1995)'
_computing_data_collection 'SMART (siemens, 1995)'
_computing_data_reduction 'SAINT (Siemens, 1995)'
_computing_publication_material 'SHELXL-97 (Sheldrick, 1997)'
_computing_structure_refinement 'SHELXL-97 (Sheldrick, 1997)'
_computing_structure_solution 'SHELXS-97 (Sheldrick, 1997)'
_diffrn_ambient_temperature 155(2)
_diffrn_measured_fraction_theta_full 0.886
_diffrn_measured_fraction_theta_max 0.886
_diffrn_measurement_device_type SIEMENS_SMART_CCD
_diffrn_measurement_method \w
_diffrn_radiation_monochromator graphite
_diffrn_radiation_source 'normal-focus sealed tube'
_diffrn_radiation_type MoK\a
_diffrn_radiation_wavelength 0.71073
_diffrn_reflns_av_R_equivalents 0.0427
_diffrn_reflns_av_sigmaI/netI 0.0546
_diffrn_reflns_limit_h_max 11
_diffrn_reflns_limit_h_min -11
_diffrn_reflns_limit_k_max 17
_diffrn_reflns_limit_k_min -18
_diffrn_reflns_limit_l_max 19
_diffrn_reflns_limit_l_min -19
_diffrn_reflns_number 19872
_diffrn_reflns_theta_full 32.64
_diffrn_reflns_theta_max 32.64
_diffrn_reflns_theta_min 1.73
_diffrn_standards_decay_% 0.0
_diffrn_standards_interval_time 1200
_diffrn_standards_number 237
_exptl_absorpt_coefficient_mu 1.119
_exptl_absorpt_correction_T_max 0.950
_exptl_absorpt_correction_T_min 0.649
_exptl_absorpt_correction_type 'numerical, SHELXTL (Sheldrick, 1996)'
_exptl_crystal_colour red_brown
_exptl_crystal_density_diffrn 1.592
_exptl_crystal_density_method 'not measured'
_exptl_crystal_description rod
_exptl_crystal_F_000 560
_exptl_crystal_size_max 0.50
_exptl_crystal_size_mid 0.12
_exptl_crystal_size_min 0.05
_refine_diff_density_max 0.451
_refine_diff_density_min -0.482
_refine_diff_density_rms 0.078
_refine_ls_extinction_method none
_refine_ls_goodness_of_fit_ref 1.084
_refine_ls_hydrogen_treatment riding
_refine_ls_matrix_type full
_refine_ls_number_parameters 302
_refine_ls_number_reflns 7375
_refine_ls_number_restraints 0
_refine_ls_restrained_S_all 1.084
_refine_ls_R_factor_all 0.0699
_refine_ls_R_factor_gt 0.0407
_refine_ls_shift/su_max 0.240
_refine_ls_shift/su_mean 0.002
_refine_ls_structure_factor_coef Fsqd
_refine_ls_weighting_details 'calc w=1/[\s^2^(Fo^2^)+(0.03P)^2^+0.5P] where P=(Fo^2^+2Fc^2^)/3'
_refine_ls_weighting_scheme calc
_refine_ls_wR_factor_gt 0.0790
_refine_ls_wR_factor_ref 0.0877
_reflns_number_gt 5438
_reflns_number_total 7375
_reflns_threshold_expression I>2sigma(I)
_cod_data_source_file b609426k.txt
_cod_data_source_block lerner24
_cod_database_code 7007704

loop_
_symmetry_equiv_pos_as_xyz
'x, y, z'
'-x, -y, -z'

loop_
_atom_site_label
_atom_site_type_symbol
_atom_site_fract_x
_atom_site_fract_y
_atom_site_fract_z
_atom_site_U_iso_or_equiv
_atom_site_adp_type
_atom_site_occupancy
_atom_site_symmetry_multiplicity
_atom_site_calc_flag
_atom_site_refinement_flags
_atom_site_disorder_assembly
_atom_site_disorder_group
Cu Cu 0.01901(3) 0.38972(2) -0.039281(19) 0.01651(7) Uani 1 1 d . . .
O2 O 0.16054(16) 0.27562(12) 0.10795(11) 0.0205(3) Uani 1 1 d . . .
N2 N 0.20817(19) 0.31998(15) -0.11887(14) 0.0201(3) Uani 1 1 d . . .
C13 C 0.3998(2) 0.1323(2) 0.28984(18) 0.0265(4) Uani 1 1 d . . .
H13A H 0.4132 0.1158 0.2235 0.040 Uiso 1 1 calc R . .
H13B H 0.4477 0.0560 0.3588 0.040 Uiso 1 1 calc R . .
H13C H 0.4605 0.1962 0.2814 0.040 Uiso 1 1 calc R . .
N3 N 0.2175(2) 0.17541(15) 0.29839(13) 0.0201(3) Uani 1 1 d . . .
C12 C 0.1131(2) 0.24497(17) 0.20627(16) 0.0194(4) Uani 1 1 d . . .
H12 H -0.0041 0.2735 0.2144 0.023 Uiso 1 1 calc R . .
C14 C 0.1584(3) 0.1403(2) 0.41221(17) 0.0265(4) Uani 1 1 d . . .
H14A H 0.0342 0.1736 0.4059 0.040 Uiso 1 1 calc R . .
H14B H 0.2173 0.1741 0.4519 0.040 Uiso 1 1 calc R . .
H14C H 0.1840 0.0497 0.4551 0.040 Uiso 1 1 calc R . .
C11 C 0.3655(3) 0.2648(2) -0.06400(19) 0.0306(5) Uani 1 1 d . . .
H11 H 0.3877 0.2677 0.0052 0.037 Uiso 1 1 calc R . .
C7 C 0.1811(2) 0.31912(17) -0.21978(16) 0.0195(4) Uani 1 1 d . . .
C9 C 0.4663(3) 0.1991(2) -0.2028(2) 0.0369(5) Uani 1 1 d . . .
H9 H 0.5528 0.1554 -0.2302 0.044 Uiso 1 1 calc R . .
C8 C 0.3085(3) 0.2586(2) -0.26219(18) 0.0266(4) Uani 1 1 d . . .
H8 H 0.2861 0.2585 -0.3327 0.032 Uiso 1 1 calc R . .
C6 C 0.0121(3) 0.3878(2) -0.28805(17) 0.0261(4) Uani 1 1 d . . .
H6A H -0.0721 0.3357 -0.2573 0.031 Uiso 1 1 calc R . .
H6B H 0.0253 0.4015 -0.3675 0.031 Uiso 1 1 calc R . .
C10 C 0.4967(3) 0.2040(3) -0.1028(2) 0.0426(6) Uani 1 1 d . . .
H10 H 0.6061 0.1662 -0.0611 0.051 Uiso 1 1 calc R . .
S S -0.62913(6) 0.76292(5) -0.48813(4) 0.02394(11) Uani 1 1 d . . .
F1 F -0.6540(2) 0.61820(15) -0.58118(14) 0.0510(4) Uani 1 1 d . . .
F2 F -0.6661(2) 0.53572(14) -0.39947(15) 0.0631(5) Uani 1 1 d . . .
O4 O -0.7066(2) 0.77241(17) -0.39204(14) 0.0390(4) Uani 1 1 d . . .
F3 F -0.88287(18) 0.67153(17) -0.50938(14) 0.0517(4) Uani 1 1 d . . .
O6 O -0.44635(19) 0.71593(17) -0.47216(14) 0.0396(4) Uani 1 1 d . . .
O5 O -0.6925(2) 0.86622(15) -0.59618(15) 0.0441(4) Uani 1 1 d . . .
C18 C -0.7103(3) 0.6406(2) -0.4954(2) 0.0337(5) Uani 1 1 d . . .
O3 O -0.1207(2) 0.20906(15) -0.00255(14) 0.0361(4) Uani 1 1 d . . .
N4 N -0.0813(2) 0.05159(17) 0.17672(15) 0.0290(4) Uani 1 1 d . . .
C17 C -0.1321(3) 0.0036(2) 0.2929(2) 0.0384(5) Uani 1 1 d . . .
H17A H -0.2115 0.0701 0.3025 0.058 Uiso 1 1 calc R . .
H17B H -0.0300 -0.0276 0.3464 0.058 Uiso 1 1 calc R . .
H17C H -0.1888 -0.0641 0.3076 0.058 Uiso 1 1 calc R . .
C16 C 0.0596(4) -0.0265(3) 0.1522(2) 0.0617(9) Uani 1 1 d . . .
H16A H 0.0167 -0.0872 0.1378 0.093 Uiso 1 1 calc R . .
H16B H 0.1463 -0.0700 0.2174 0.093 Uiso 1 1 calc R . .
H16C H 0.1113 0.0249 0.0849 0.093 Uiso 1 1 calc R . .
C15 C -0.1567(3) 0.1626(2) 0.0966(2) 0.0291(5) Uani 1 1 d . . .
H15 H -0.2469 0.2107 0.1175 0.035 Uiso 1 1 calc R . .
O1 O -0.14664(15) 0.44598(12) 0.04564(10) 0.0167(3) Uani 1 1 d . . .
N1 N -0.13279(19) 0.49153(14) -0.18019(12) 0.0168(3) Uani 1 1 d . . .
C2 C -0.3164(2) 0.47048(16) 0.02228(15) 0.0144(3) Uani 1 1 d . . .
C5 C -0.0589(2) 0.51259(19) -0.28826(16) 0.0232(4) Uani 1 1 d . . .
H5A H 0.0341 0.5567 -0.2979 0.028 Uiso 1 1 calc R . .
H5B H -0.1483 0.5645 -0.3523 0.028 Uiso 1 1 calc R . .
C3 C -0.3947(2) 0.51308(16) -0.08797(15) 0.0146(3) Uani 1 1 d . . .
C4 C -0.2966(2) 0.52901(17) -0.18504(15) 0.0170(3) Uani 1 1 d . . .
H4 H -0.3579 0.5704 -0.2581 0.020 Uiso 1 1 calc R . .
C1 C -0.4257(2) 0.45690(16) 0.10892(15) 0.0158(3) Uani 1 1 d . . .
H1 H -0.3772 0.4264 0.1845 0.019 Uiso 1 1 calc R . .

loop_
_atom_site_aniso_label
_atom_site_aniso_U_11
_atom_site_aniso_U_22
_atom_site_aniso_U_33
_atom_site_aniso_U_23
_atom_site_aniso_U_13
_atom_site_aniso_U_12
Cu 0.01060(10) 0.02384(13) 0.01529(11) -0.01004(9) 0.00128(8) -0.00159(8)
O2 0.0151(6) 0.0253(7) 0.0189(7) -0.0094(6) 0.0004(5) -0.0015(5)
N2 0.0141(7) 0.0270(9) 0.0223(8) -0.0138(7) 0.0035(6) -0.0049(6)
C13 0.0177(9) 0.0282(11) 0.0243(10) -0.0059(9) -0.0027(8) -0.0001(8)
N3 0.0158(7) 0.0225(8) 0.0197(8) -0.0077(7) -0.0004(6) -0.0037(6)
C12 0.0143(8) 0.0209(9) 0.0234(10) -0.0105(8) 0.0004(7) -0.0033(7)
C14 0.0288(11) 0.0289(11) 0.0192(10) -0.0091(9) 0.0029(8) -0.0055(9)
C11 0.0167(9) 0.0490(14) 0.0301(11) -0.0237(11) 0.0012(8) -0.0022(9)
C7 0.0185(9) 0.0224(10) 0.0204(9) -0.0116(8) 0.0044(7) -0.0058(8)
C9 0.0243(11) 0.0484(15) 0.0401(13) -0.0274(12) 0.0073(10) 0.0035(10)
C8 0.0250(10) 0.0330(11) 0.0272(11) -0.0194(9) 0.0073(8) -0.0045(9)
C6 0.0209(9) 0.0389(12) 0.0222(10) -0.0188(9) 0.0006(8) -0.0032(9)
C10 0.0178(10) 0.0675(18) 0.0438(14) -0.0345(14) -0.0021(10) 0.0093(11)
S 0.0231(2) 0.0270(3) 0.0228(2) -0.0126(2) -0.00024(19) -0.0046(2)
F1 0.0550(9) 0.0692(10) 0.0650(10) -0.0556(9) 0.0305(8) -0.0306(8)
F2 0.0781(12) 0.0301(8) 0.0692(12) -0.0102(8) 0.0322(10) -0.0188(8)
O4 0.0347(9) 0.0587(11) 0.0362(9) -0.0341(9) 0.0036(7) -0.0069(8)
F3 0.0327(8) 0.0918(12) 0.0627(10) -0.0555(10) 0.0192(7) -0.0324(8)
O6 0.0219(8) 0.0581(11) 0.0435(10) -0.0273(9) 0.0002(7) -0.0080(8)
O5 0.0569(12) 0.0276(9) 0.0351(9) -0.0062(7) -0.0025(8) -0.0021(8)
C18 0.0344(12) 0.0395(13) 0.0375(13) -0.0243(11) 0.0152(10) -0.0145(10)
O3 0.0396(9) 0.0347(9) 0.0330(9) -0.0119(7) -0.0014(7) -0.0134(7)
N4 0.0272(9) 0.0300(10) 0.0291(10) -0.0153(8) -0.0016(7) -0.0007(8)
C17 0.0425(14) 0.0365(13) 0.0351(13) -0.0141(11) 0.0052(11) -0.0114(11)
C16 0.064(2) 0.0609(19) 0.0405(16) -0.0256(15) -0.0069(14) 0.0309(15)
C15 0.0235(10) 0.0264(11) 0.0404(13) -0.0167(10) 0.0004(9) -0.0074(9)
O1 0.0078(5) 0.0258(7) 0.0171(6) -0.0110(6) 0.0003(5) -0.0021(5)
N1 0.0132(7) 0.0220(8) 0.0143(7) -0.0073(6) 0.0032(6) -0.0045(6)
C2 0.0108(8) 0.0166(9) 0.0154(8) -0.0071(7) -0.0002(6) -0.0022(7)
C5 0.0179(9) 0.0313(11) 0.0155(9) -0.0078(8) 0.0062(7) -0.0026(8)
C3 0.0109(8) 0.0179(9) 0.0144(8) -0.0067(7) 0.0015(6) -0.0034(7)
C4 0.0137(8) 0.0203(9) 0.0150(8) -0.0064(7) 0.0007(6) -0.0035(7)
C1 0.0115(8) 0.0200(9) 0.0140(8) -0.0066(7) 0.0002(6) -0.0023(7)

loop_
_atom_type_symbol
_atom_type_description
_atom_type_scat_dispersion_real
_atom_type_scat_dispersion_imag
_atom_type_scat_source
C C 0.0033 0.0016 'International Tables Vol C Tables 4.2.6.8 and 6.1.1.4'
H H 0.0000 0.0000 'International Tables Vol C Tables 4.2.6.8 and 6.1.1.4'
N N 0.0061 0.0033 'International Tables Vol C Tables 4.2.6.8 and 6.1.1.4'
O O 0.0106 0.0060 'International Tables Vol C Tables 4.2.6.8 and 6.1.1.4'
F F 0.0171 0.0103 'International Tables Vol C Tables 4.2.6.8 and 6.1.1.4'
S S 0.1246 0.1234 'International Tables Vol C Tables 4.2.6.8 and 6.1.1.4'
Cu Cu 0.3201 1.2651 'International Tables Vol C Tables 4.2.6.8 and 6.1.1.4'

loop_
_geom_angle_atom_site_label_1
_geom_angle_atom_site_label_2
_geom_angle_atom_site_label_3
_geom_angle
_geom_angle_site_symmetry_1
_geom_angle_site_symmetry_3
_geom_angle_publ_flag
O1 Cu N1 90.85(6) . . ?
O1 Cu O2 88.07(5) . . ?
N1 Cu O2 175.04(6) . . ?
O1 Cu N2 175.61(6) . . ?
N1 Cu N2 93.51(6) . . ?
O2 Cu N2 87.55(6) . . ?
O1 Cu O1 83.37(5) . 2_565 ?
N1 Cu O1 96.50(6) . 2_565 ?
O2 Cu O1 88.19(5) . 2_565 ?
N2 Cu O1 96.57(5) . 2_565 ?
O1 Cu O3 90.63(5) . . ?
N1 Cu O3 89.17(6) . . ?
O2 Cu O3 86.00(5) . . ?
N2 Cu O3 88.99(6) . . ?
O1 Cu O3 171.78(5) 2_565 . ?
C12 O2 Cu 127.18(12) . . ?
C11 N2 C7 117.32(16) . . ?
C11 N2 Cu 118.20(13) . . ?
C7 N2 Cu 124.34(13) . . ?
C12 N3 C13 120.26(16) . . ?
C12 N3 C14 121.92(16) . . ?
C13 N3 C14 117.81(16) . . ?
O2 C12 N3 123.07(17) . . ?
N2 C11 C10 123.5(2) . . ?
N2 C7 C8 121.37(18) . . ?
N2 C7 C6 119.11(16) . . ?
C8 C7 C6 119.50(17) . . ?
C8 C9 C10 118.56(19) . . ?
C9 C8 C7 120.32(19) . . ?
C7 C6 C5 113.83(16) . . ?
C9 C10 C11 118.8(2) . . ?
O5 S O6 115.19(11) . . ?
O5 S O4 115.05(11) . . ?
O6 S O4 115.08(10) . . ?
O5 S C18 102.45(11) . . ?
O6 S C18 103.64(11) . . ?
O4 S C18 102.84(10) . . ?
F1 C18 F2 108.40(19) . . ?
F1 C18 F3 107.63(19) . . ?
F2 C18 F3 106.77(18) . . ?
F1 C18 S 112.27(15) . . ?
F2 C18 S 111.13(17) . . ?
F3 C18 S 110.42(16) . . ?
C15 O3 Cu 109.80(13) . . ?
C15 N4 C16 120.5(2) . . ?
C15 N4 C17 122.19(19) . . ?
C16 N4 C17 117.3(2) . . ?
O3 C15 N4 125.8(2) . . ?
C2 O1 Cu 123.12(10) . . ?
C2 O1 Cu 118.85(10) . 2_565 ?
Cu O1 Cu 96.63(5) . 2_565 ?
C4 N1 C5 116.53(16) . . ?
C4 N1 Cu 125.06(12) . . ?
C5 N1 Cu 117.86(12) . . ?
O1 C2 C1 119.87(15) . . ?
O1 C2 C3 123.41(15) . . ?
C1 C2 C3 116.70(15) . . ?
N1 C5 C6 108.90(16) . . ?
C1 C3 C2 121.15(15) 2_465 . ?
C1 C3 C4 116.40(16) 2_465 . ?
C2 C3 C4 122.45(15) . . ?
N1 C4 C3 125.13(17) . . ?
C2 C1 C3 122.12(16) . 2_465 ?

loop_
_geom_bond_atom_site_label_1
_geom_bond_atom_site_label_2
_geom_bond_distance
_geom_bond_site_symmetry_2
_geom_bond_publ_flag
Cu O1 1.9297(12) . ?
Cu N1 1.9653(16) . ?
Cu O2 2.0010(14) . ?
Cu N2 2.0754(15) . ?
Cu O1 2.4344(13) 2_565 ?
Cu O3 2.5652(16) . ?
O2 C12 1.253(2) . ?
N2 C11 1.342(3) . ?
N2 C7 1.356(2) . ?
C13 N3 1.462(2) . ?
N3 C12 1.310(2) . ?
N3 C14 1.463(2) . ?
C11 C10 1.382(3) . ?
C7 C8 1.389(3) . ?
C7 C6 1.495(3) . ?
C9 C8 1.370(3) . ?
C9 C10 1.374(3) . ?
C6 C5 1.523(3) . ?
S O5 1.4317(18) . ?
S O6 1.4353(16) . ?
S O4 1.4379(16) . ?
S C18 1.810(2) . ?
F1 C18 1.326(2) . ?
F2 C18 1.330(3) . ?
F3 C18 1.345(3) . ?
O3 C15 1.228(3) . ?
N4 C15 1.320(3) . ?
N4 C16 1.449(3) . ?
N4 C17 1.459(3) . ?
O1 C2 1.338(2) . ?
O1 Cu 2.4344(13) 2_565 ?
N1 C4 1.286(2) . ?
N1 C5 1.465(2) . ?
C2 C1 1.396(2) . ?
C2 C3 1.412(2) . ?
C3 C1 1.406(2) 2_465 ?
C3 C4 1.447(2) . ?
C1 C3 1.406(2) 2_465 ?

loop_
_geom_torsion_atom_site_label_1
_geom_torsion_atom_site_label_2
_geom_torsion_atom_site_label_3
_geom_torsion_atom_site_label_4
_geom_torsion
_geom_torsion_site_symmetry_1
_geom_torsion_site_symmetry_2
_geom_torsion_site_symmetry_3
_geom_torsion_site_symmetry_4
_geom_torsion_publ_flag
O1 Cu O2 C12 15.27(15) . . . . ?
N1 Cu O2 C12 -62.2(7) . . . . ?
N2 Cu O2 C12 -164.65(15) . . . . ?
O1 Cu O2 C12 98.69(15) 2_565 . . . ?
O3 Cu O2 C12 -75.49(15) . . . . ?
O1 Cu N2 C11 -21.8(8) . . . . ?
N1 Cu N2 C11 164.14(16) . . . . ?
O2 Cu N2 C11 -20.72(16) . . . . ?
O1 Cu N2 C11 67.18(16) 2_565 . . . ?
O3 Cu N2 C11 -106.76(16) . . . . ?
O1 Cu N2 C7 153.8(7) . . . . ?
N1 Cu N2 C7 -20.34(16) . . . . ?
O2 Cu N2 C7 154.81(15) . . . . ?
O1 Cu N2 C7 -117.30(15) 2_565 . . . ?
O3 Cu N2 C7 68.77(15) . . . . ?
Cu O2 C12 N3 -175.70(13) . . . . ?
C13 N3 C12 O2 1.7(3) . . . . ?
C14 N3 C12 O2 -179.57(17) . . . . ?
C7 N2 C11 C10 -2.6(3) . . . . ?
Cu N2 C11 C10 173.2(2) . . . . ?
C11 N2 C7 C8 2.9(3) . . . . ?
Cu N2 C7 C8 -172.63(14) . . . . ?
C11 N2 C7 C6 -175.35(18) . . . . ?
Cu N2 C7 C6 9.1(2) . . . . ?
C10 C9 C8 C7 -1.9(4) . . . . ?
N2 C7 C8 C9 -0.7(3) . . . . ?
C6 C7 C8 C9 177.6(2) . . . . ?
N2 C7 C6 C5 40.2(2) . . . . ?
C8 C7 C6 C5 -138.13(18) . . . . ?
C8 C9 C10 C11 2.3(4) . . . . ?
N2 C11 C10 C9 0.0(4) . . . . ?
O5 S C18 F1 59.6(2) . . . . ?
O6 S C18 F1 -60.5(2) . . . . ?
O4 S C18 F1 179.32(18) . . . . ?
O5 S C18 F2 -178.76(15) . . . . ?
O6 S C18 F2 61.10(17) . . . . ?
O4 S C18 F2 -59.09(17) . . . . ?
O5 S C18 F3 -60.47(18) . . . . ?
O6 S C18 F3 179.39(15) . . . . ?
O4 S C18 F3 59.20(18) . . . . ?
O1 Cu O3 C15 -42.33(15) . . . . ?
N1 Cu O3 C15 -133.17(15) . . . . ?
O2 Cu O3 C15 45.69(15) . . . . ?
N2 Cu O3 C15 133.30(16) . . . . ?
O1 Cu O3 C15 0.6(4) 2_565 . . . ?
Cu O3 C15 N4 -110.6(2) . . . . ?
C16 N4 C15 O3 1.3(4) . . . . ?
C17 N4 C15 O3 179.8(2) . . . . ?
N1 Cu O1 C2 34.54(13) . . . . ?
O2 Cu O1 C2 -140.61(13) . . . . ?
N2 Cu O1 C2 -139.6(7) . . . . ?
O1 Cu O1 C2 130.99(15) 2_565 . . . ?
O3 Cu O1 C2 -54.64(13) . . . . ?
N1 Cu O1 Cu -96.44(6) . . . 2_565 ?
O2 Cu O1 Cu 88.40(5) . . . 2_565 ?
N2 Cu O1 Cu 89.4(8) . . . 2_565 ?
O1 Cu O1 Cu 0.0 2_565 . . 2_565 ?
O3 Cu O1 Cu 174.38(5) . . . 2_565 ?
O1 Cu N1 C4 -23.44(15) . . . . ?
O2 Cu N1 C4 53.9(7) . . . . ?
N2 Cu N1 C4 156.11(15) . . . . ?
O1 Cu N1 C4 -106.86(15) 2_565 . . . ?
O3 Cu N1 C4 67.17(15) . . . . ?
O1 Cu N1 C5 165.42(13) . . . . ?
O2 Cu N1 C5 -117.2(6) . . . . ?
N2 Cu N1 C5 -15.03(14) . . . . ?
O1 Cu N1 C5 82.00(13) 2_565 . . . ?
O3 Cu N1 C5 -103.97(14) . . . . ?
Cu O1 C2 C1 151.61(13) . . . . ?
Cu O1 C2 C1 -87.27(17) 2_565 . . . ?
Cu O1 C2 C3 -29.9(2) . . . . ?
Cu O1 C2 C3 91.21(17) 2_565 . . . ?
C4 N1 C5 C6 -112.68(19) . . . . ?
Cu N1 C5 C6 59.22(18) . . . . ?
C7 C6 C5 N1 -77.6(2) . . . . ?
O1 C2 C3 C1 -176.94(16) . . . 2_465 ?
C1 C2 C3 C1 1.6(3) . . . 2_465 ?
O1 C2 C3 C4 2.7(3) . . . . ?
C1 C2 C3 C4 -178.80(16) . . . . ?
C5 N1 C4 C3 177.66(17) . . . . ?
Cu N1 C4 C3 6.4(3) . . . . ?
C1 C3 C4 N1 -170.44(17) 2_465 . . . ?
C2 C3 C4 N1 9.9(3) . . . . ?
O1 C2 C1 C3 176.98(16) . . . 2_465 ?
C3 C2 C1 C3 -1.6(3) . . . 2_465 ?
